data_4321909
loop_
_publ_author_name
'Carlos Y\'elamos'
'Mary Jane Heeg'
'Charles H. Winter'

_publ_section_title
;
 Synthesis, Structure, and Properties of Group 4 and 5 Metal Pyrazolato
 Chloride Complexes
;
_journal_name_full 'Inorganic Chemistry'
_journal_page_first 1871
_journal_page_last 1878
_journal_paper_doi 10.1021/ic981096p
_journal_volume 38
_journal_year 1999
_chemical_formula_sum 'C11 H19 Cl3 N2 Ti'
_chemical_formula_weight 333.53
_chemical_name_systematic
;
 ?
;
_space_group_IT_number 15
_symmetry_cell_setting monoclinic
_symmetry_space_group_name_Hall '-C 2yc'
_symmetry_space_group_name_H-M 'C 1 2/c 1'
_atom_sites_solution_hydrogens geom
_atom_sites_solution_primary direct
_atom_sites_solution_secondary difmap
_audit_creation_method SHELXL
_cell_angle_alpha 90.00
_cell_angle_beta 113.5780(10)
_cell_angle_gamma 90.00
_cell_formula_units_Z 8
_cell_length_a 22.6542(8)
_cell_length_b 9.5147(3)
_cell_length_c 16.5329(6)
_cell_measurement_reflns_used 2957
_cell_measurement_temperature 295(2)
_cell_volume 3266.1(2)
_computing_cell_refinement 'Siemens SAINT'
_computing_data_collection 'Siemens SMART'
_computing_data_reduction 'Siemens SAINT'
_computing_molecular_graphics SHELXTL-Plus
_computing_publication_material SHELXL-93
_computing_structure_refinement 'SHELXL-93 (Sheldrick, 1993)'
_computing_structure_solution 'SHELXS-86 (Sheldrick, 1990)'
_diffrn_ambient_temperature 295(2)
_diffrn_measurement_device 'Siemens P4/CCD'
_diffrn_measurement_method 'SMART CCD'
_diffrn_radiation_monochromator graphite
_diffrn_radiation_source 'fine-focus sealed tube'
_diffrn_radiation_type MoK\a
_diffrn_radiation_wavelength 0.71073
_diffrn_reflns_av_R_equivalents 0.066
_diffrn_reflns_av_sigmaI/netI 0.0784
_diffrn_reflns_limit_h_max 26
_diffrn_reflns_limit_h_min -29
_diffrn_reflns_limit_k_max 12
_diffrn_reflns_limit_k_min 0
_diffrn_reflns_limit_l_max 21
_diffrn_reflns_limit_l_min 0
_diffrn_reflns_number 17168
_diffrn_reflns_theta_max 28.32
_diffrn_reflns_theta_min 1.96
_exptl_absorpt_coefficient_mu 0.997
_exptl_absorpt_correction_T_max 0.862
_exptl_absorpt_correction_T_min 0.585
_exptl_absorpt_correction_type multi-scan
_exptl_crystal_colour yellow
_exptl_crystal_density_diffrn 1.357
_exptl_crystal_description irregular
_exptl_crystal_F_000 1376
_exptl_crystal_size_max 0.36
_exptl_crystal_size_mid 0.20
_exptl_crystal_size_min 0.15
_refine_diff_density_max 0.376
_refine_diff_density_min -0.365
_refine_diff_density_rms 0.079
_refine_ls_extinction_coef 0.0001(2)
_refine_ls_extinction_expression Fc^*^=kFc[1+0.001xFc^2^\l^3^/sin(2\q)]^-1/4^
_refine_ls_extinction_method SHELXL
_refine_ls_goodness_of_fit_all 0.916
_refine_ls_goodness_of_fit_obs 1.064
_refine_ls_matrix_type full
_refine_ls_number_parameters 217
_refine_ls_number_reflns 3464
_refine_ls_number_restraints 0
_refine_ls_restrained_S_all 0.917
_refine_ls_restrained_S_obs 1.064
_refine_ls_R_factor_all 0.1092
_refine_ls_R_factor_obs 0.0485
_refine_ls_shift/esd_max 0.096
_refine_ls_shift/esd_mean 0.014
_refine_ls_structure_factor_coef Fsqd
_refine_ls_weighting_details 'w=1/[\s^2^(Fo^2^)+(0.0668P)^2^+0.0000P] where P=(Fo^2^+2Fc^2^)/3'
_refine_ls_weighting_scheme calc
_refine_ls_wR_factor_all 0.1270
_refine_ls_wR_factor_obs 0.1081
_reflns_number_observed 1951
_reflns_number_total 3465
_reflns_observed_criterion >2sigma(I)
_cod_data_source_file ic981096p_1.cif
_cod_data_source_block yela(3)
_cod_depositor_comments
;
The following automatic conversions were performed:

'_refine_ls_weighting_scheme' value 'calc
w=1/[\s^2^(Fo^2^)+(0.0668P)^2^+0.0000P] where P=(Fo^2^+2Fc^2^)/3' was
changed to 'calc'. New tag '_refine_ls_weighting_details' was
created. The value of the new tag was set to
'w=1/[\s^2^(Fo^2^)+(0.0668P)^2^+0.0000P] where P=(Fo^2^+2Fc^2^)/3'.

Automatic conversion script
Id: cif_fix_values 3143 2015-03-26 13:38:13Z robertas 
;
_cod_database_code 4321909

loop_
_symmetry_equiv_pos_as_xyz
'x, y, z'
'-x, y, -z+1/2'
'x+1/2, y+1/2, z'
'-x+1/2, y+1/2, -z+1/2'
'-x, -y, -z'
'x, -y, z-1/2'
'-x+1/2, -y+1/2, -z'
'x+1/2, -y+1/2, z-1/2'

loop_
_atom_site_aniso_label
_atom_site_aniso_U_11
_atom_site_aniso_U_22
_atom_site_aniso_U_33
_atom_site_aniso_U_23
_atom_site_aniso_U_13
_atom_site_aniso_U_12
Ti1 0.0631(4) 0.0394(3) 0.0423(4) 0.0047(3) 0.0257(3) 0.0032(3)
Cl1 0.0756(7) 0.0733(6) 0.0761(7) 0.0070(5) 0.0188(6) 0.0237(5)
Cl2 0.0711(6) 0.0774(7) 0.0987(8) 0.0273(6) 0.0388(6) -0.0054(5)
Cl3 0.1630(11) 0.0758(7) 0.0574(6) -0.0075(5) 0.0624(7) -0.0022(7)
N1 0.055(2) 0.0370(14) 0.0374(15) -0.0046(12) 0.0203(13) -0.0006(11)
N2 0.056(2) 0.0342(13) 0.039(2) -0.0039(12) 0.0210(13) -0.0034(11)
C1 0.049(2) 0.035(2) 0.042(2) 0.0005(14) 0.021(2) 0.0027(13)
C2 0.056(2) 0.041(2) 0.037(2) 0.002(2) 0.020(2) -0.0012(15)
C3 0.045(2) 0.040(2) 0.034(2) 0.0001(14) 0.0146(14) 0.0038(13)
C4 0.069(2) 0.035(2) 0.048(2) -0.004(2) 0.024(2) -0.0041(15)
C5 0.101(4) 0.064(3) 0.062(3) -0.018(2) 0.014(3) -0.021(3)
C6 0.165(5) 0.051(2) 0.096(3) -0.016(2) 0.076(3) -0.036(3)
C7 0.097(4) 0.055(3) 0.128(5) -0.032(3) 0.033(4) 0.013(3)
C8 0.060(2) 0.045(2) 0.040(2) -0.013(2) 0.020(2) -0.004(2)
C9 0.131(10) 0.067(7) 0.091(9) -0.039(7) 0.012(8) 0.039(7)
C10 0.225(15) 0.115(9) 0.046(6) -0.038(6) 0.082(9) -0.079(10)
C11 0.091(7) 0.107(8) 0.085(8) -0.054(7) 0.036(6) -0.038(6)
C9' 0.107(9) 0.189(16) 0.137(13) -0.126(12) 0.042(9) -0.016(10)
C10' 0.129(11) 0.150(12) 0.060(7) -0.059(7) -0.015(7) 0.047(10)
C11' 0.358(26) 0.074(9) 0.089(11) -0.043(8) 0.084(17) -0.095(14)

loop_
_atom_site_label
_atom_site_type_symbol
_atom_site_fract_x
_atom_site_fract_y
_atom_site_fract_z
_atom_site_U_iso_or_equiv
_atom_site_thermal_displace_type
_atom_site_occupancy
_atom_site_calc_flag
_atom_site_refinement_flags
_atom_site_disorder_group
Ti1 Ti 0.37819(3) 0.20499(6) 0.09439(4) 0.0468(2) Uani 1 d . .
Cl1 Cl 0.45771(5) 0.05777(10) 0.12790(7) 0.0787(3) Uani 1 d . .
Cl2 Cl 0.28980(5) 0.08550(11) 0.06829(7) 0.0809(4) Uani 1 d . .
Cl3 Cl 0.39540(7) 0.31704(11) 0.21879(7) 0.0929(4) Uani 1 d . .
N1 N 0.38315(11) 0.3710(2) 0.0277(2) 0.0424(6) Uani 1 d . .
N2 N 0.36461(11) 0.2547(2) -0.0270(2) 0.0424(6) Uani 1 d . .
C1 C 0.38696(14) 0.4821(3) -0.0202(2) 0.0411(7) Uani 1 d . .
C2 C 0.37081(15) 0.4354(3) -0.1054(2) 0.0441(8) Uani 1 d . .
C3 C 0.35729(14) 0.2918(3) -0.1079(2) 0.0399(7) Uani 1 d . .
C4 C 0.4048(2) 0.6265(3) 0.0196(2) 0.0500(8) Uani 1 d . .
C5 C 0.4512(3) 0.6162(5) 0.1158(3) 0.0811(14) Uani 1 d . .
C6 C 0.4388(3) 0.7073(4) -0.0292(3) 0.097(2) Uani 1 d . .
H6A H 0.4519(12) 0.7977(12) -0.0022(11) 0.116 Uiso 1 calc R .
H6B H 0.4098(5) 0.7195(24) -0.0898(5) 0.116 Uiso 1 calc R .
H6C H 0.4759(7) 0.6556(14) -0.0263(15) 0.116 Uiso 1 calc R .
C7 C 0.3439(3) 0.6993(5) 0.0132(5) 0.097(2) Uani 1 d . .
C8 C 0.3379(2) 0.1877(3) -0.1823(2) 0.0486(8) Uani 1 d . .
C9 C 0.3797(7) 0.0596(12) -0.1502(9) 0.106(5) Uani 0.50 d P 1
H9A H 0.3770(25) 0.0256(41) -0.0971(25) 0.128 Uiso 0.50 calc PR 1
H9B H 0.4236(9) 0.0836(21) -0.1383(43) 0.128 Uiso 0.50 calc PR 1
H9C H 0.3653(21) -0.0122(29) -0.1946(19) 0.128 Uiso 0.50 calc PR 1
C10 C 0.3450(9) 0.2521(12) -0.2618(6) 0.120(5) Uani 0.50 d P 1
H10A H 0.3186(28) 0.2015(48) -0.3140(9) 0.144 Uiso 0.50 calc PR 1
H10B H 0.3892(11) 0.2468(70) -0.2543(23) 0.144 Uiso 0.50 calc PR 1
H10C H 0.3317(34) 0.3486(24) -0.2675(28) 0.144 Uiso 0.50 calc PR 1
C11 C 0.2686(5) 0.1494(14) -0.2074(9) 0.094(3) Uani 0.50 d P 1
H11A H 0.2645(6) 0.0951(54) -0.1610(19) 0.113 Uiso 0.50 calc PR 1
H11B H 0.2535(9) 0.0950(55) -0.2608(23) 0.113 Uiso 0.50 calc PR 1
H11C H 0.2433(6) 0.2335(14) -0.2166(39) 0.113 Uiso 0.50 calc PR 1
C9' C 0.3959(6) 0.1657(20) -0.2044(12) 0.146(6) Uani 0.50 d P 2
H9'1 H 0.3867(16) 0.0934(67) -0.2482(44) 0.175 Uiso 0.50 calc PR 2
H9'2 H 0.4322(12) 0.1381(89) -0.1521(18) 0.175 Uiso 0.50 calc PR 2
H9'3 H 0.4058(26) 0.2517(33) -0.2268(54) 0.175 Uiso 0.50 calc PR 2
C10' C 0.2836(7) 0.2428(16) -0.2589(7) 0.130(5) Uani 0.50 d P 2
H10D H 0.2472(13) 0.2557(78) -0.2439(18) 0.156 Uiso 0.50 calc PR 2
H10E H 0.2727(26) 0.1775(43) -0.3070(19) 0.156 Uiso 0.50 calc PR 2
H10F H 0.2954(14) 0.3314(44) -0.2761(32) 0.156 Uiso 0.50 calc PR 2
C11' C 0.3210(12) 0.0498(13) -0.1551(9) 0.175(8) Uani 0.50 d P 2
H11D H 0.3156(53) 0.0606(27) -0.1007(37) 0.210 Uiso 0.50 calc PR 2
H11E H 0.3549(25) -0.0164(34) -0.1469(68) 0.210 Uiso 0.50 calc PR 2
H11F H 0.2816(28) 0.0161(53) -0.2001(33) 0.210 Uiso 0.50 calc PR 2
H2 H 0.3706(11) 0.4931(27) -0.1511(17) 0.036(8) Uiso 1 d . .
H5A H 0.4651(18) 0.7106(39) 0.1417(25) 0.081(11) Uiso 1 d . .
H5B H 0.4886(27) 0.5788(60) 0.1180(36) 0.157(27) Uiso 1 d . .
H5 H 0.4296(18) 0.5737(38) 0.1495(27) 0.087(14) Uiso 1 d . .
H7A H 0.3502(17) 0.7830(37) 0.0372(25) 0.075(12) Uiso 1 d . .
H7B H 0.3252(18) 0.6350(36) 0.0470(24) 0.076(13) Uiso 1 d . .
H7C H 0.3161(20) 0.7193(41) -0.0583(29) 0.104(16) Uiso 1 d . .

loop_
_atom_type_symbol
_atom_type_description
_atom_type_scat_dispersion_real
_atom_type_scat_dispersion_imag
_atom_type_scat_source
C C 0.0033 0.0016 'International Tables Vol C Tables 4.2.6.8 and 6.1.1.4'
H H 0.0000 0.0000 'International Tables Vol C Tables 4.2.6.8 and 6.1.1.4'
N N 0.0061 0.0033 'International Tables Vol C Tables 4.2.6.8 and 6.1.1.4'
Cl Cl 0.1484 0.1585 'International Tables Vol C Tables 4.2.6.8 and 6.1.1.4'
Ti Ti 0.2776 0.4457 'International Tables Vol C Tables 4.2.6.8 and 6.1.1.4'

loop_
_geom_angle_atom_site_label_1
_geom_angle_atom_site_label_2
_geom_angle_atom_site_label_3
_geom_angle
_geom_angle_site_symmetry_1
_geom_angle_site_symmetry_3
_geom_angle_publ_flag
N1 Ti1 N2 41.36(9) . . ?
N1 Ti1 Cl1 115.84(8) . . ?
N2 Ti1 Cl1 101.00(8) . . ?
N1 Ti1 Cl2 124.23(8) . . ?
N2 Ti1 Cl2 99.59(8) . . ?
Cl1 Ti1 Cl2 108.37(5) . . ?
N1 Ti1 Cl3 96.14(8) . . ?
N2 Ti1 Cl3 137.15(8) . . ?
Cl1 Ti1 Cl3 104.74(5) . . ?
Cl2 Ti1 Cl3 103.95(5) . . ?
C1 N1 N2 108.6(2) . . ?
C1 N1 Ti1 178.0(2) . . ?
N2 N1 Ti1 69.64(14) . . ?
C3 N2 N1 109.2(2) . . ?
C3 N2 Ti1 177.8(2) . . ?
N1 N2 Ti1 68.99(14) . . ?
N1 C1 C2 107.1(3) . . ?
N1 C1 C4 122.0(3) . . ?
C2 C1 C4 130.9(3) . . ?
C1 C2 C3 108.1(3) . . ?
N2 C3 C2 107.0(3) . . ?
N2 C3 C8 121.9(3) . . ?
C2 C3 C8 131.1(3) . . ?
C7 C4 C1 108.0(3) . . ?
C7 C4 C5 109.5(4) . . ?
C1 C4 C5 110.5(3) . . ?
C7 C4 C6 111.8(4) . . ?
C1 C4 C6 109.4(3) . . ?
C5 C4 C6 107.6(4) . . ?
C10' C8 C11' 110.4(10) . . ?
C10' C8 C3 110.0(4) . . ?
C11' C8 C3 111.1(5) . . ?
C3 C8 C10 110.3(4) . . ?
C3 C8 C11 108.5(4) . . ?
C10 C8 C11 108.7(7) . . ?
C10' C8 C9' 110.6(9) . . ?
C11' C8 C9' 107.7(9) . . ?
C3 C8 C9' 106.9(5) . . ?
C3 C8 C9 108.0(5) . . ?
C10 C8 C9 111.3(8) . . ?
C11 C8 C9 110.0(7) . . ?

loop_
_geom_bond_atom_site_label_1
_geom_bond_atom_site_label_2
_geom_bond_distance
_geom_bond_site_symmetry_2
_geom_bond_publ_flag
Ti1 N1 1.955(2) . ?
Ti1 N2 1.963(2) . ?
Ti1 Cl1 2.1717(11) . ?
Ti1 Cl2 2.1901(11) . ?
Ti1 Cl3 2.2084(12) . ?
N1 C1 1.344(3) . ?
N1 N2 1.384(3) . ?
N2 C3 1.327(3) . ?
C1 C2 1.380(4) . ?
C1 C4 1.507(4) . ?
C2 C3 1.398(4) . ?
C3 C8 1.501(4) . ?
C4 C7 1.508(5) . ?
C4 C5 1.518(5) . ?
C4 C6 1.527(5) . ?
C8 C10' 1.465(10) . ?
C8 C11' 1.486(11) . ?
C8 C10 1.516(8) . ?
C8 C11 1.500(9) . ?
C8 C9' 1.513(11) . ?
C8 C9 1.504(10) . ?
